data_4315515
loop_
_publ_author_name
'Hyun Young Kwak'
'Dae Won Ryu'
'Jin Wuk Lee'
'Jung Hee Yoon'
'Hyoung Chan Kim'
'Eui Kwan Koh'
'Jamin Krinsky'
'Chang Seop Hong'

_publ_section_title
;
 Cyanide-Bridged Fe(III)-Mn(III) Bimetallic Systems Assembled from
 thefac-Fe Tricyanide and Mn Schiff bases: Structures, Magnetic
 Properties, and Density Functional Theory Calculations
;
_journal_name_full 'Inorganic Chemistry'
_journal_page_first 4632
_journal_page_last 4642
_journal_paper_doi 10.1021/ic100301q
_journal_volume 49
_journal_year 2010
_chemical_formula_sum 'C32 H29 B Cl2 Fe Mn N11 O3'
_chemical_formula_weight 808.16
_chemical_name_systematic
;
 ?
;
_space_group_IT_number 14
_symmetry_cell_setting monoclinic
_symmetry_space_group_name_Hall '-P 2ybc'
_symmetry_space_group_name_H-M 'P 1 21/c 1'
_atom_sites_solution_hydrogens geom
_atom_sites_solution_primary direct
_atom_sites_solution_secondary difmap
_audit_creation_method SHELXL-97
_cell_angle_alpha 90.000(2)
_cell_angle_beta 109.396(2)
_cell_angle_gamma 90.000(2)
_cell_formula_units_Z 4
_cell_length_a 16.7206(5)
_cell_length_b 14.4747(4)
_cell_length_c 17.4021(5)
_cell_measurement_reflns_used 2206
_cell_measurement_temperature 293(2)
_cell_measurement_theta_max 22.279
_cell_measurement_theta_min 2.387
_cell_volume 3972.7(2)
_computing_cell_refinement 'Bruker SMART APEXII'
_computing_data_collection 'Bruker SMART APEXII'
_computing_data_reduction 'Bruker SAINT'
_computing_molecular_graphics WingX
_computing_publication_material WingX
_computing_structure_refinement 'SHELXL-97 (Sheldrick, 1997)'
_computing_structure_solution 'SHELXL-97 (Sheldrick, 1997)'
_diffrn_ambient_temperature 293(2)
_diffrn_measured_fraction_theta_full 0.994
_diffrn_measured_fraction_theta_max 0.994
_diffrn_measurement_device_type 'CCD detector'
_diffrn_measurement_method 'omega & phi'
_diffrn_radiation_monochromator graphite
_diffrn_radiation_source 'fine-focus sealed tube'
_diffrn_radiation_type MoK\a
_diffrn_radiation_wavelength 0.71073
_diffrn_reflns_av_R_equivalents 0.1370
_diffrn_reflns_av_sigmaI/netI 0.1779
_diffrn_reflns_limit_h_max 18
_diffrn_reflns_limit_h_min -22
_diffrn_reflns_limit_k_max 18
_diffrn_reflns_limit_k_min -19
_diffrn_reflns_limit_l_max 23
_diffrn_reflns_limit_l_min -22
_diffrn_reflns_number 39977
_diffrn_reflns_theta_full 28.31
_diffrn_reflns_theta_max 28.31
_diffrn_reflns_theta_min 1.88
_exptl_absorpt_coefficient_mu 0.863
_exptl_absorpt_correction_T_max 0.9679
_exptl_absorpt_correction_T_min 0.8511
_exptl_absorpt_correction_type multi-scan
_exptl_absorpt_process_details sadabs
_exptl_crystal_colour red
_exptl_crystal_density_diffrn 1.351
_exptl_crystal_density_method 'not measured'
_exptl_crystal_description plate
_exptl_crystal_F_000 1648
_exptl_crystal_size_max 0.19
_exptl_crystal_size_mid 0.05
_exptl_crystal_size_min 0.04
_platon_squeeze_details ' ?'
_refine_diff_density_max 0.712
_refine_diff_density_min -0.449
_refine_diff_density_rms 0.111
_refine_ls_extinction_method none
_refine_ls_goodness_of_fit_ref 0.896
_refine_ls_hydrogen_treatment constr
_refine_ls_matrix_type full
_refine_ls_number_parameters 460
_refine_ls_number_reflns 9831
_refine_ls_number_restraints 0
_refine_ls_restrained_S_all 0.896
_refine_ls_R_factor_all 0.1524
_refine_ls_R_factor_gt 0.0667
_refine_ls_shift/su_max 0.000
_refine_ls_shift/su_mean 0.000
_refine_ls_structure_factor_coef Fsqd
_refine_ls_weighting_details 'calc w=1/[\s^2^(Fo^2^)+(0.0608P)^2^+0.0000P] where P=(Fo^2^+2Fc^2^)/3'
_refine_ls_weighting_scheme calc
_refine_ls_wR_factor_gt 0.1303
_refine_ls_wR_factor_ref 0.1522
_reflns_number_gt 4667
_reflns_number_total 9831
_reflns_threshold_expression >2sigma(I)
_cod_data_source_file ic100301q_si_003.cif
_cod_data_source_block squeezed
_cod_database_code 4315515

loop_
_symmetry_equiv_pos_as_xyz
'x, y, z'
'-x, y+1/2, -z+1/2'
'-x, -y, -z'
'x, -y-1/2, z-1/2'

loop_
_atom_site_label
_atom_site_type_symbol
_atom_site_fract_x
_atom_site_fract_y
_atom_site_fract_z
_atom_site_U_iso_or_equiv
_atom_site_adp_type
_atom_site_occupancy
_atom_site_symmetry_multiplicity
_atom_site_calc_flag
_atom_site_refinement_flags
_atom_site_disorder_assembly
_atom_site_disorder_group
Fe1 Fe -0.25987(4) 0.07672(5) 0.45838(3) 0.01814(17) Uani 1 1 d . . .
C1 C -0.3428(3) 0.1709(3) 0.4532(2) 0.0178(10) Uani 1 1 d . . .
N1 N -0.3914(2) 0.2282(3) 0.4519(2) 0.0226(9) Uani 1 1 d . . .
C2 C -0.2024(3) 0.1642(4) 0.4109(3) 0.0260(12) Uani 1 1 d . . .
N2 N -0.1666(3) 0.2183(3) 0.3843(3) 0.0404(12) Uani 1 1 d . . .
C3 C -0.3316(3) 0.0425(3) 0.3495(3) 0.0203(11) Uani 1 1 d . . .
N3 N -0.3758(3) 0.0256(3) 0.2855(2) 0.0321(11) Uani 1 1 d . . .
N4 N -0.1913(2) 0.1167(3) 0.5692(2) 0.0191(9) Uani 1 1 d . . .
N5 N -0.1596(2) 0.0520(3) 0.6297(2) 0.0216(9) Uani 1 1 d . . .
C4 C -0.1725(3) 0.1996(3) 0.6035(3) 0.0254(12) Uani 1 1 d . . .
H4 H -0.1860 0.2555 0.5759 0.031 Uiso 1 1 calc R . .
C5 C -0.1296(3) 0.1905(3) 0.6866(3) 0.0270(12) Uani 1 1 d . . .
H5 H -0.1100 0.2375 0.7246 0.032 Uiso 1 1 calc R . .
C6 C -0.1228(3) 0.0973(3) 0.7004(3) 0.0239(12) Uani 1 1 d . . .
H6 H -0.0967 0.0695 0.7507 0.029 Uiso 1 1 calc R . .
N6 N -0.1730(2) -0.0194(3) 0.4651(2) 0.0246(10) Uani 1 1 d . . .
N7 N -0.1396(2) -0.0689(3) 0.5372(2) 0.0275(10) Uani 1 1 d . . .
C7 C -0.1295(3) -0.0459(4) 0.4170(3) 0.0353(14) Uani 1 1 d . . .
H7 H -0.1385 -0.0241 0.3645 0.042 Uiso 1 1 calc R . .
C8 C -0.0681(4) -0.1119(4) 0.4575(3) 0.0458(16) Uani 1 1 d . . .
H8 H -0.0297 -0.1411 0.4373 0.055 Uiso 1 1 calc R . .
C9 C -0.0761(3) -0.1243(4) 0.5326(3) 0.0415(15) Uani 1 1 d . . .
N8 N -0.3182(2) -0.0125(3) 0.5064(2) 0.0205(9) Uani 1 1 d . . .
N9 N -0.2715(2) -0.0638(3) 0.5735(2) 0.0244(10) Uani 1 1 d . . .
C10 C -0.3985(3) -0.0372(3) 0.4918(3) 0.0224(11) Uani 1 1 d . . .
H10 H -0.4441 -0.0133 0.4498 0.027 Uiso 1 1 calc R . .
C11 C -0.4056(3) -0.1025(3) 0.5467(3) 0.0282(12) Uani 1 1 d . . .
H11 H -0.4548 -0.1307 0.5489 0.034 Uiso 1 1 calc R . .
C12 C -0.3240(3) -0.1166(3) 0.5974(3) 0.0318(13) Uani 1 1 d . . .
H12 H -0.3080 -0.1568 0.6416 0.038 Uiso 1 1 calc R . .
B1 B -0.1760(4) -0.0492(4) 0.6065(3) 0.0263(14) Uani 1 1 d . . .
H1 H -0.1497 -0.0893 0.6535 0.032 Uiso 1 1 calc R . .
Mn1 Mn -0.45621(4) 0.37082(5) 0.42464(4) 0.01698(18) Uani 1 1 d . . .
N10 N -0.3646(2) 0.3984(2) 0.37863(19) 0.0128(8) Uani 1 1 d . . .
N11 N -0.5160(2) 0.3271(2) 0.31237(19) 0.0154(8) Uani 1 1 d . . .
O1 O -0.39346(18) 0.4176(2) 0.52786(16) 0.0204(7) Uani 1 1 d . . .
O2 O -0.54870(18) 0.3448(2) 0.45778(16) 0.0216(8) Uani 1 1 d . . .
C13 C -0.6293(3) 0.3411(3) 0.4112(3) 0.0203(11) Uani 1 1 d . . .
C14 C -0.6919(3) 0.3445(3) 0.4490(3) 0.0230(11) Uani 1 1 d . . .
H14 H -0.6758 0.3503 0.5053 0.028 Uiso 1 1 calc R . .
C15 C -0.7766(3) 0.3395(3) 0.4035(3) 0.0259(12) Uani 1 1 d . . .
H15 H -0.8171 0.3410 0.4294 0.031 Uiso 1 1 calc R . .
C16 C -0.8024(3) 0.3320(3) 0.3186(3) 0.0247(11) Uani 1 1 d . . .
C17 C -0.7434(3) 0.3292(3) 0.2802(3) 0.0231(11) Uani 1 1 d . . .
H17 H -0.7610 0.3244 0.2238 0.028 Uiso 1 1 calc R . .
C18 C -0.6558(3) 0.3336(3) 0.3249(2) 0.0181(10) Uani 1 1 d . . .
C19 C -0.5971(3) 0.3211(3) 0.2814(3) 0.0190(10) Uani 1 1 d . . .
H19 H -0.6196 0.3075 0.2261 0.023 Uiso 1 1 calc R . .
C20 C -0.4567(3) 0.3098(3) 0.2667(2) 0.0190(11) Uani 1 1 d . . .
H20 H -0.4248 0.2536 0.2890 0.023 Uiso 1 1 calc R . .
C21 C -0.4973(3) 0.2963(4) 0.1746(2) 0.0257(12) Uani 1 1 d . . .
H21A H -0.5335 0.2422 0.1636 0.031 Uiso 1 1 calc R . .
H21B H -0.5317 0.3496 0.1507 0.031 Uiso 1 1 calc R . .
C22 C -0.4274(3) 0.2841(4) 0.1374(3) 0.0296(13) Uani 1 1 d . . .
H22A H -0.4527 0.2782 0.0788 0.036 Uiso 1 1 calc R . .
H22B H -0.3966 0.2276 0.1580 0.036 Uiso 1 1 calc R . .
C23 C -0.3656(3) 0.3656(4) 0.1572(3) 0.0295(13) Uani 1 1 d . . .
H23A H -0.3956 0.4215 0.1330 0.035 Uiso 1 1 calc R . .
H23B H -0.3214 0.3547 0.1336 0.035 Uiso 1 1 calc R . .
C24 C -0.3251(3) 0.3792(4) 0.2497(2) 0.0251(11) Uani 1 1 d . . .
H24A H -0.2903 0.3261 0.2735 0.030 Uiso 1 1 calc R . .
H24B H -0.2892 0.4336 0.2607 0.030 Uiso 1 1 calc R . .
C25 C -0.3943(3) 0.3905(3) 0.2875(2) 0.0220(11) Uani 1 1 d . . .
H25 H -0.4260 0.4468 0.2650 0.026 Uiso 1 1 calc R . .
C26 C -0.2883(3) 0.4163(3) 0.4208(2) 0.0207(11) Uani 1 1 d . . .
H26 H -0.2499 0.4261 0.3933 0.025 Uiso 1 1 calc R . .
C27 C -0.2568(3) 0.4226(3) 0.5095(2) 0.0178(10) Uani 1 1 d . . .
C28 C -0.1681(3) 0.4275(3) 0.5474(3) 0.0237(11) Uani 1 1 d . . .
H28 H -0.1333 0.4300 0.5154 0.028 Uiso 1 1 calc R . .
C29 C -0.1323(3) 0.4287(3) 0.6308(3) 0.0241(11) Uani 1 1 d . . .
C30 C -0.1835(3) 0.4276(3) 0.6794(3) 0.0259(12) Uani 1 1 d . . .
H30 H -0.1591 0.4288 0.7358 0.031 Uiso 1 1 calc R . .
C31 C -0.2704(3) 0.4247(3) 0.6440(2) 0.0220(11) Uani 1 1 d . . .
H31 H -0.3041 0.4250 0.6770 0.026 Uiso 1 1 calc R . .
C32 C -0.3093(3) 0.4214(3) 0.5583(2) 0.0170(10) Uani 1 1 d . . .
Cl1 Cl -0.02311(7) 0.42438(10) 0.67760(7) 0.0373(3) Uani 1 1 d . . .
Cl2 Cl -0.91013(8) 0.32709(11) 0.26285(8) 0.0395(4) Uani 1 1 d . . .
O3 O -0.51004(18) 0.5139(2) 0.37864(16) 0.0217(8) Uani 1 1 d . . .

loop_
_atom_site_aniso_label
_atom_site_aniso_U_11
_atom_site_aniso_U_22
_atom_site_aniso_U_33
_atom_site_aniso_U_23
_atom_site_aniso_U_13
_atom_site_aniso_U_12
Fe1 0.0236(4) 0.0132(4) 0.0159(3) 0.0001(3) 0.0043(3) 0.0019(3)
C1 0.019(3) 0.017(3) 0.0139(19) 0.0031(18) 0.0010(18) -0.001(2)
N1 0.025(2) 0.019(2) 0.0200(18) 0.0040(17) 0.0036(17) 0.0015(19)
C2 0.027(3) 0.023(3) 0.024(2) 0.001(2) 0.002(2) 0.000(2)
N2 0.039(3) 0.040(3) 0.041(3) 0.009(2) 0.013(2) 0.002(2)
C3 0.026(3) 0.013(3) 0.023(2) -0.0032(19) 0.010(2) -0.001(2)
N3 0.039(3) 0.036(3) 0.0199(19) 0.0006(19) 0.0088(18) 0.002(2)
N4 0.022(2) 0.014(2) 0.0178(17) 0.0046(16) 0.0018(15) 0.0034(18)
N5 0.025(2) 0.012(2) 0.0217(18) 0.0016(15) -0.0001(16) 0.0040(18)
C4 0.028(3) 0.011(3) 0.032(2) 0.001(2) 0.002(2) -0.002(2)
C5 0.030(3) 0.021(3) 0.021(2) -0.003(2) -0.003(2) -0.003(2)
C6 0.024(3) 0.022(3) 0.020(2) 0.0030(19) -0.0006(19) 0.001(2)
N6 0.032(2) 0.016(2) 0.026(2) 0.0036(17) 0.0104(18) 0.0012(19)
N7 0.030(2) 0.021(3) 0.029(2) 0.0023(18) 0.0052(18) 0.008(2)
C7 0.042(3) 0.034(4) 0.034(3) -0.006(2) 0.018(3) 0.008(3)
C8 0.045(4) 0.047(4) 0.051(3) -0.003(3) 0.024(3) 0.017(3)
C9 0.040(3) 0.026(3) 0.052(3) -0.012(3) 0.007(3) 0.017(3)
N8 0.024(2) 0.014(2) 0.0199(18) 0.0060(16) 0.0034(16) 0.0006(18)
N9 0.028(2) 0.016(2) 0.0228(18) 0.0076(17) 0.0005(17) -0.0023(19)
C10 0.027(3) 0.018(3) 0.020(2) -0.0037(19) 0.005(2) -0.004(2)
C11 0.032(3) 0.019(3) 0.038(3) -0.002(2) 0.017(2) -0.009(2)
C12 0.049(3) 0.015(3) 0.029(2) 0.005(2) 0.009(2) -0.008(3)
B1 0.041(4) 0.013(3) 0.020(2) 0.008(2) 0.004(2) 0.006(3)
Mn1 0.0191(4) 0.0176(4) 0.0140(3) 0.0005(3) 0.0053(3) 0.0015(3)
N10 0.0139(19) 0.008(2) 0.0144(16) -0.0024(13) 0.0019(14) 0.0002(15)
N11 0.018(2) 0.012(2) 0.0175(17) 0.0012(15) 0.0083(15) 0.0021(17)
O1 0.0194(17) 0.025(2) 0.0174(14) -0.0036(14) 0.0070(13) 0.0017(15)
O2 0.0221(17) 0.024(2) 0.0196(14) 0.0066(13) 0.0079(13) 0.0068(15)
C13 0.027(3) 0.008(3) 0.026(2) 0.0037(19) 0.008(2) -0.003(2)
C14 0.031(3) 0.018(3) 0.025(2) 0.0000(19) 0.015(2) 0.002(2)
C15 0.027(3) 0.019(3) 0.036(3) -0.003(2) 0.017(2) -0.001(2)
C16 0.018(2) 0.023(3) 0.033(2) 0.007(2) 0.007(2) 0.005(2)
C17 0.033(3) 0.013(3) 0.024(2) 0.000(2) 0.011(2) 0.000(2)
C18 0.019(2) 0.013(3) 0.024(2) 0.0041(19) 0.0102(19) -0.001(2)
C19 0.023(3) 0.016(3) 0.020(2) 0.0050(19) 0.0097(19) 0.003(2)
C20 0.017(2) 0.026(3) 0.016(2) -0.0026(19) 0.0077(18) -0.001(2)
C21 0.030(3) 0.030(3) 0.015(2) 0.002(2) 0.005(2) 0.001(2)
C22 0.032(3) 0.043(4) 0.015(2) -0.003(2) 0.011(2) 0.001(3)
C23 0.028(3) 0.045(4) 0.021(2) 0.001(2) 0.015(2) 0.000(3)
C24 0.025(3) 0.028(3) 0.023(2) 0.002(2) 0.008(2) -0.002(2)
C25 0.024(3) 0.022(3) 0.017(2) 0.0045(19) 0.0021(19) 0.003(2)
C26 0.024(3) 0.019(3) 0.021(2) 0.003(2) 0.0093(19) 0.003(2)
C27 0.024(2) 0.007(2) 0.020(2) -0.0010(18) 0.0040(18) -0.001(2)
C28 0.025(3) 0.015(3) 0.035(2) 0.001(2) 0.015(2) -0.001(2)
C29 0.019(3) 0.017(3) 0.031(2) 0.001(2) 0.002(2) 0.002(2)
C30 0.026(3) 0.020(3) 0.023(2) -0.002(2) -0.004(2) -0.002(2)
C31 0.025(3) 0.022(3) 0.018(2) -0.002(2) 0.0051(19) 0.001(2)
C32 0.023(2) 0.008(2) 0.019(2) -0.0017(18) 0.0057(18) -0.001(2)
Cl1 0.0212(7) 0.0427(9) 0.0393(7) -0.0052(6) -0.0016(5) -0.0043(7)
Cl2 0.0198(7) 0.0530(10) 0.0426(7) -0.0030(7) 0.0060(6) -0.0009(7)
O3 0.0260(18) 0.0182(19) 0.0190(15) 0.0021(13) 0.0048(13) 0.0046(15)

loop_
_atom_type_symbol
_atom_type_description
_atom_type_scat_dispersion_real
_atom_type_scat_dispersion_imag
_atom_type_scat_source
C C 0.0033 0.0016 'International Tables Vol C Tables 4.2.6.8 and 6.1.1.4'
H H 0.0000 0.0000 'International Tables Vol C Tables 4.2.6.8 and 6.1.1.4'
B B 0.0013 0.0007 'International Tables Vol C Tables 4.2.6.8 and 6.1.1.4'
N N 0.0061 0.0033 'International Tables Vol C Tables 4.2.6.8 and 6.1.1.4'
O O 0.0106 0.0060 'International Tables Vol C Tables 4.2.6.8 and 6.1.1.4'
Cl Cl 0.1484 0.1585 'International Tables Vol C Tables 4.2.6.8 and 6.1.1.4'
Mn Mn 0.3368 0.7283 'International Tables Vol C Tables 4.2.6.8 and 6.1.1.4'
Fe Fe 0.3463 0.8444 'International Tables Vol C Tables 4.2.6.8 and 6.1.1.4'

loop_
_geom_angle_atom_site_label_1
_geom_angle_atom_site_label_2
_geom_angle_atom_site_label_3
_geom_angle
_geom_angle_site_symmetry_1
_geom_angle_site_symmetry_3
_geom_angle_publ_flag
C1 Fe1 C2 88.2(2) . . ?
C1 Fe1 C3 86.17(18) . . ?
C2 Fe1 C3 89.08(19) . . ?
C1 Fe1 N8 91.93(17) . . ?
C2 Fe1 N8 179.8(2) . . ?
C3 Fe1 N8 90.83(17) . . ?
C1 Fe1 N4 90.78(16) . . ?
C2 Fe1 N4 90.88(17) . . ?
C3 Fe1 N4 176.95(18) . . ?
N8 Fe1 N4 89.22(15) . . ?
C1 Fe1 N6 179.09(17) . . ?
C2 Fe1 N6 91.50(19) . . ?
C3 Fe1 N6 94.69(17) . . ?
N8 Fe1 N6 88.35(16) . . ?
N4 Fe1 N6 88.36(15) . . ?
N1 C1 Fe1 178.4(4) . . ?
C1 N1 Mn1 157.7(4) . . ?
N2 C2 Fe1 178.1(4) . . ?
N3 C3 Fe1 177.1(4) . . ?
C4 N4 N5 107.2(3) . . ?
C4 N4 Fe1 132.6(3) . . ?
N5 N4 Fe1 119.9(3) . . ?
C6 N5 N4 108.1(4) . . ?
C6 N5 B1 134.3(4) . . ?
N4 N5 B1 117.5(3) . . ?
N4 C4 C5 110.1(4) . . ?
C6 C5 C4 105.1(4) . . ?
N5 C6 C5 109.4(4) . . ?
C7 N6 N7 106.2(4) . . ?
C7 N6 Fe1 134.8(3) . . ?
N7 N6 Fe1 118.7(3) . . ?
C9 N7 N6 109.8(4) . . ?
C9 N7 B1 132.4(4) . . ?
N6 N7 B1 117.7(4) . . ?
N6 C7 C8 109.9(5) . . ?
C9 C8 C7 106.3(5) . . ?
N7 C9 C8 107.9(5) . . ?
C10 N8 N9 105.6(4) . . ?
C10 N8 Fe1 135.0(3) . . ?
N9 N8 Fe1 119.4(3) . . ?
C12 N9 N8 109.0(4) . . ?
C12 N9 B1 132.8(4) . . ?
N8 N9 B1 118.1(4) . . ?
N8 C10 C11 111.4(4) . . ?
C12 C11 C10 104.6(4) . . ?
N9 C12 C11 109.4(4) . . ?
N5 B1 N9 108.0(4) . . ?
N5 B1 N7 107.6(4) . . ?
N9 B1 N7 108.3(4) . . ?
O2 Mn1 O1 91.97(13) . . ?
O2 Mn1 N11 92.39(14) . . ?
O1 Mn1 N11 175.36(15) . . ?
O2 Mn1 N10 174.70(12) . . ?
O1 Mn1 N10 92.99(13) . . ?
N11 Mn1 N10 82.60(14) . . ?
O2 Mn1 O3 91.20(12) . . ?
O1 Mn1 O3 92.18(12) . . ?
N11 Mn1 O3 86.16(12) . . ?
N10 Mn1 O3 86.76(13) . . ?
O2 Mn1 N1 97.87(14) . . ?
O1 Mn1 N1 92.91(13) . . ?
N11 Mn1 N1 88.05(14) . . ?
N10 Mn1 N1 83.73(14) . . ?
O3 Mn1 N1 169.43(12) . . ?
C26 N10 C25 122.9(4) . . ?
C26 N10 Mn1 124.6(3) . . ?
C25 N10 Mn1 112.4(3) . . ?
C19 N11 C20 124.3(4) . . ?
C19 N11 Mn1 123.6(3) . . ?
C20 N11 Mn1 112.0(2) . . ?
C32 O1 Mn1 125.2(3) . . ?
C13 O2 Mn1 126.9(3) . . ?
O2 C13 C14 118.4(4) . . ?
O2 C13 C18 123.1(4) . . ?
C14 C13 C18 118.5(4) . . ?
C15 C14 C13 120.7(4) . . ?
C14 C15 C16 120.6(5) . . ?
C17 C16 C15 120.0(4) . . ?
C17 C16 Cl2 120.6(3) . . ?
C15 C16 Cl2 119.4(4) . . ?
C16 C17 C18 121.0(4) . . ?
C17 C18 C13 119.1(4) . . ?
C17 C18 C19 118.0(4) . . ?
C13 C18 C19 122.6(4) . . ?
N11 C19 C18 125.5(4) . . ?
N11 C20 C25 105.6(4) . . ?
N11 C20 C21 116.1(3) . . ?
C25 C20 C21 112.1(4) . . ?
C22 C21 C20 109.0(4) . . ?
C21 C22 C23 111.7(4) . . ?
C22 C23 C24 111.3(4) . . ?
C25 C24 C23 109.5(4) . . ?
N10 C25 C24 115.7(3) . . ?
N10 C25 C20 105.6(3) . . ?
C24 C25 C20 111.9(4) . . ?
N10 C26 C27 124.4(4) . . ?
C28 C27 C32 119.2(4) . . ?
C28 C27 C26 116.9(4) . . ?
C32 C27 C26 124.0(4) . . ?
C29 C28 C27 121.2(4) . . ?
C28 C29 C30 120.1(4) . . ?
C28 C29 Cl1 121.2(4) . . ?
C30 C29 Cl1 118.6(3) . . ?
C31 C30 C29 120.0(4) . . ?
C30 C31 C32 121.3(4) . . ?
O1 C32 C27 123.3(4) . . ?
O1 C32 C31 118.5(4) . . ?
C27 C32 C31 118.2(4) . . ?

loop_
_geom_bond_atom_site_label_1
_geom_bond_atom_site_label_2
_geom_bond_distance
_geom_bond_site_symmetry_2
_geom_bond_publ_flag
Fe1 C1 1.925(5) . ?
Fe1 C2 1.934(6) . ?
Fe1 C3 1.941(4) . ?
Fe1 N8 1.964(4) . ?
Fe1 N4 1.974(3) . ?
Fe1 N6 1.987(4) . ?
C1 N1 1.156(5) . ?
N1 Mn1 2.307(4) . ?
C2 N2 1.170(6) . ?
C3 N3 1.139(5) . ?
N4 C4 1.331(6) . ?
N4 N5 1.378(5) . ?
N5 C6 1.348(5) . ?
N5 B1 1.520(6) . ?
C4 C5 1.391(6) . ?
C5 C6 1.368(6) . ?
N6 C7 1.334(6) . ?
N6 N7 1.391(5) . ?
N7 C9 1.354(6) . ?
N7 B1 1.547(7) . ?
C7 C8 1.408(7) . ?
C8 C9 1.369(8) . ?
N8 C10 1.331(5) . ?
N8 N9 1.385(4) . ?
N9 C12 1.332(6) . ?
N9 B1 1.521(7) . ?
C10 C11 1.377(6) . ?
C11 C12 1.372(6) . ?
Mn1 O2 1.860(3) . ?
Mn1 O1 1.880(3) . ?
Mn1 N11 1.980(3) . ?
Mn1 N10 1.990(4) . ?
Mn1 O3 2.293(3) . ?
N10 C26 1.270(5) . ?
N10 C25 1.500(5) . ?
N11 C19 1.284(5) . ?
N11 C20 1.483(5) . ?
O1 C32 1.329(5) . ?
O2 C13 1.324(5) . ?
C13 C14 1.410(6) . ?
C13 C18 1.422(6) . ?
C14 C15 1.375(6) . ?
C15 C16 1.399(6) . ?
C16 C17 1.364(6) . ?
C16 Cl2 1.741(4) . ?
C17 C18 1.413(6) . ?
C18 C19 1.436(6) . ?
C20 C25 1.528(6) . ?
C20 C21 1.531(5) . ?
C21 C22 1.522(6) . ?
C22 C23 1.532(7) . ?
C23 C24 1.538(6) . ?
C24 C25 1.518(6) . ?
C26 C27 1.458(5) . ?
C27 C28 1.410(6) . ?
C27 C32 1.411(6) . ?
C28 C29 1.374(6) . ?
C29 C30 1.389(6) . ?
C29 Cl1 1.735(4) . ?
C30 C31 1.378(6) . ?
C31 C32 1.415(5) . ?

loop_
_platon_squeeze_void_nr
_platon_squeeze_void_average_x
_platon_squeeze_void_average_y
_platon_squeeze_void_average_z
_platon_squeeze_void_volume
_platon_squeeze_void_count_electrons
1 0.000 0.000 0.000 352.7 67.9
2 0.000 0.500 0.500 352.6 68.7
